data_7100182
loop_
_publ_author_name
'Dai-Zheng Liao.'
'Peng Cheng.'
'Zong-Hui Jiang.'
'Yan Ouyang.'
'Kaziyoshi Yoshimura'
'Wei Zhang.'
'Huibo Zhou.'
'Mi-Na Zhu.'

_publ_section_title
;
Structure and Magnetic Properties of a new Ferrimagnet
containing paramagnetic [Cr(CN)5(NO)]3 C building block.
;
_journal_name_full 'Chemical Communications'
_journal_paper_doi 10.1039/b506465a
_journal_year 2005
_chemical_formula_sum 'C5 H2 Cr Mn N6 O2'
_chemical_formula_weight 285.07
_space_group_IT_number 225
_symmetry_cell_setting cubic
_symmetry_space_group_name_Hall '-F 4 2 3'
_symmetry_space_group_name_H-M 'F m -3 m'
_cell_angle_alpha 90.00
_cell_angle_beta 90.00
_cell_angle_gamma 90.00
_cell_formula_units_Z 4
_cell_length_a 10.718(2)
_cell_length_b 10.718(2)
_cell_length_c 10.718(2)
_cell_measurement_temperature 293(2)
_cell_volume 1231.3(4)
_diffrn_ambient_temperature 293(2)
_exptl_crystal_density_diffrn 1.538
_cod_depositor_comments
;
The following automatic conversions were performed:
'_symmetry_cell_setting' value 'Cubic' changed to 'cubic' according to
'/home/saulius/struct/CIF-dictionaries/cif_core.dic' dictionary named
'cif_core.dic' version 2.4.1 from 2010-06-29.

Automatic conversion script
Id: cif_fix_enum 1527 2010-12-29 10:47:43Z saulius 
;
_cod_database_code 7100182

loop_
_symmetry_equiv_pos_as_xyz
'x, y, z'
'-x, -y, z'
'-x, y, -z'
'x, -y, -z'
'z, x, y'
'z, -x, -y'
'-z, -x, y'
'-z, x, -y'
'y, z, x'
'-y, z, -x'
'y, -z, -x'
'-y, -z, x'
'y, x, -z'
'-y, -x, -z'
'y, -x, z'
'-y, x, z'
'x, z, -y'
'-x, z, y'
'-x, -z, -y'
'x, -z, y'
'z, y, -x'
'z, -y, x'
'-z, y, x'
'-z, -y, -x'
'x, y+1/2, z+1/2'
'-x, -y+1/2, z+1/2'
'-x, y+1/2, -z+1/2'
'x, -y+1/2, -z+1/2'
'z, x+1/2, y+1/2'
'z, -x+1/2, -y+1/2'
'-z, -x+1/2, y+1/2'
'-z, x+1/2, -y+1/2'
'y, z+1/2, x+1/2'
'-y, z+1/2, -x+1/2'
'y, -z+1/2, -x+1/2'
'-y, -z+1/2, x+1/2'
'y, x+1/2, -z+1/2'
'-y, -x+1/2, -z+1/2'
'y, -x+1/2, z+1/2'
'-y, x+1/2, z+1/2'
'x, z+1/2, -y+1/2'
'-x, z+1/2, y+1/2'
'-x, -z+1/2, -y+1/2'
'x, -z+1/2, y+1/2'
'z, y+1/2, -x+1/2'
'z, -y+1/2, x+1/2'
'-z, y+1/2, x+1/2'
'-z, -y+1/2, -x+1/2'
'x+1/2, y, z+1/2'
'-x+1/2, -y, z+1/2'
'-x+1/2, y, -z+1/2'
'x+1/2, -y, -z+1/2'
'z+1/2, x, y+1/2'
'z+1/2, -x, -y+1/2'
'-z+1/2, -x, y+1/2'
'-z+1/2, x, -y+1/2'
'y+1/2, z, x+1/2'
'-y+1/2, z, -x+1/2'
'y+1/2, -z, -x+1/2'
'-y+1/2, -z, x+1/2'
'y+1/2, x, -z+1/2'
'-y+1/2, -x, -z+1/2'
'y+1/2, -x, z+1/2'
'-y+1/2, x, z+1/2'
'x+1/2, z, -y+1/2'
'-x+1/2, z, y+1/2'
'-x+1/2, -z, -y+1/2'
'x+1/2, -z, y+1/2'
'z+1/2, y, -x+1/2'
'z+1/2, -y, x+1/2'
'-z+1/2, y, x+1/2'
'-z+1/2, -y, -x+1/2'
'x+1/2, y+1/2, z'
'-x+1/2, -y+1/2, z'
'-x+1/2, y+1/2, -z'
'x+1/2, -y+1/2, -z'
'z+1/2, x+1/2, y'
'z+1/2, -x+1/2, -y'
'-z+1/2, -x+1/2, y'
'-z+1/2, x+1/2, -y'
'y+1/2, z+1/2, x'
'-y+1/2, z+1/2, -x'
'y+1/2, -z+1/2, -x'
'-y+1/2, -z+1/2, x'
'y+1/2, x+1/2, -z'
'-y+1/2, -x+1/2, -z'
'y+1/2, -x+1/2, z'
'-y+1/2, x+1/2, z'
'x+1/2, z+1/2, -y'
'-x+1/2, z+1/2, y'
'-x+1/2, -z+1/2, -y'
'x+1/2, -z+1/2, y'
'z+1/2, y+1/2, -x'
'z+1/2, -y+1/2, x'
'-z+1/2, y+1/2, x'
'-z+1/2, -y+1/2, -x'
'-x, -y, -z'
'x, y, -z'
'x, -y, z'
'-x, y, z'
'-z, -x, -y'
'-z, x, y'
'z, x, -y'
'z, -x, y'
'-y, -z, -x'
'y, -z, x'
'-y, z, x'
'y, z, -x'
'-y, -x, z'
'y, x, z'
'-y, x, -z'
'y, -x, -z'
'-x, -z, y'
'x, -z, -y'
'x, z, y'
'-x, z, -y'
'-z, -y, x'
'-z, y, -x'
'z, -y, -x'
'z, y, x'
'-x, -y+1/2, -z+1/2'
'x, y+1/2, -z+1/2'
'x, -y+1/2, z+1/2'
'-x, y+1/2, z+1/2'
'-z, -x+1/2, -y+1/2'
'-z, x+1/2, y+1/2'
'z, x+1/2, -y+1/2'
'z, -x+1/2, y+1/2'
'-y, -z+1/2, -x+1/2'
'y, -z+1/2, x+1/2'
'-y, z+1/2, x+1/2'
'y, z+1/2, -x+1/2'
'-y, -x+1/2, z+1/2'
'y, x+1/2, z+1/2'
'-y, x+1/2, -z+1/2'
'y, -x+1/2, -z+1/2'
'-x, -z+1/2, y+1/2'
'x, -z+1/2, -y+1/2'
'x, z+1/2, y+1/2'
'-x, z+1/2, -y+1/2'
'-z, -y+1/2, x+1/2'
'-z, y+1/2, -x+1/2'
'z, -y+1/2, -x+1/2'
'z, y+1/2, x+1/2'
'-x+1/2, -y, -z+1/2'
'x+1/2, y, -z+1/2'
'x+1/2, -y, z+1/2'
'-x+1/2, y, z+1/2'
'-z+1/2, -x, -y+1/2'
'-z+1/2, x, y+1/2'
'z+1/2, x, -y+1/2'
'z+1/2, -x, y+1/2'
'-y+1/2, -z, -x+1/2'
'y+1/2, -z, x+1/2'
'-y+1/2, z, x+1/2'
'y+1/2, z, -x+1/2'
'-y+1/2, -x, z+1/2'
'y+1/2, x, z+1/2'
'-y+1/2, x, -z+1/2'
'y+1/2, -x, -z+1/2'
'-x+1/2, -z, y+1/2'
'x+1/2, -z, -y+1/2'
'x+1/2, z, y+1/2'
'-x+1/2, z, -y+1/2'
'-z+1/2, -y, x+1/2'
'-z+1/2, y, -x+1/2'
'z+1/2, -y, -x+1/2'
'z+1/2, y, x+1/2'
'-x+1/2, -y+1/2, -z'
'x+1/2, y+1/2, -z'
'x+1/2, -y+1/2, z'
'-x+1/2, y+1/2, z'
'-z+1/2, -x+1/2, -y'
'-z+1/2, x+1/2, y'
'z+1/2, x+1/2, -y'
'z+1/2, -x+1/2, y'
'-y+1/2, -z+1/2, -x'
'y+1/2, -z+1/2, x'
'-y+1/2, z+1/2, x'
'y+1/2, z+1/2, -x'
'-y+1/2, -x+1/2, z'
'y+1/2, x+1/2, z'
'-y+1/2, x+1/2, -z'
'y+1/2, -x+1/2, -z'
'-x+1/2, -z+1/2, y'
'x+1/2, -z+1/2, -y'
'x+1/2, z+1/2, y'
'-x+1/2, z+1/2, -y'
'-z+1/2, -y+1/2, x'
'-z+1/2, y+1/2, -x'
'z+1/2, -y+1/2, -x'
'z+1/2, y+1/2, x'

loop_
_atom_site_label
_atom_site_type_symbol
_atom_site_fract_x
_atom_site_fract_y
_atom_site_fract_z
_atom_site_U_iso_or_equiv
_atom_site_adp_type
_atom_site_occupancy
_atom_site_symmetry_multiplicity
_atom_site_calc_flag
_atom_site_refinement_flags
_atom_site_disorder_assembly
_atom_site_disorder_group
Mn1 Mn 1.0000 1.0000 0.0000 0.030(2) Uani 1 48 d S . .
Cr1 Cr 1.0000 0.5000 0.0000 0.051(3) Uani 1 48 d S . .
N1 N 1.0000 0.7888(17) 0.0000 0.063(5) Uani 0.8333 8 d SP . .
C1 C 1.0000 0.6802(19) 0.0000 0.056(5) Uani 0.8333 8 d SP . .
O1 O 1.0000 0.7888(17) 0.0000 0.063(5) Uani 0.1667 8 d SP . .
N2 N 1.0000 0.6802(19) 0.0000 0.056(5) Uani 0.1667 8 d SP . .
O2 O 0.2500 0.7500 0.7500 0.11(3) Uani 0.50 24 d SP . .

loop_
_atom_site_aniso_label
_atom_site_aniso_U_11
_atom_site_aniso_U_22
_atom_site_aniso_U_33
_atom_site_aniso_U_23
_atom_site_aniso_U_13
_atom_site_aniso_U_12
Mn1 0.030(2) 0.030(2) 0.030(2) 0.000 0.000 0.000
Cr1 0.051(3) 0.051(3) 0.051(3) 0.000 0.000 0.000
N1 0.076(7) 0.037(9) 0.076(7) 0.000 0.000 0.000
C1 0.066(8) 0.037(10) 0.066(8) 0.000 0.000 0.000
O1 0.076(7) 0.037(9) 0.076(7) 0.000 0.000 0.000
N2 0.066(8) 0.037(10) 0.066(8) 0.000 0.000 0.000
O2 0.11(3) 0.11(3) 0.11(3) 0.000 0.000 0.000

loop_
_geom_bond_atom_site_label_1
_geom_bond_atom_site_label_2
_geom_bond_distance
_geom_bond_site_symmetry_2
_geom_bond_publ_flag
Mn1 O1 2.264(18) 105_766 ?
Mn1 N1 2.264(18) . ?
Mn1 N1 2.264(18) 97_775 ?
Mn1 N1 2.264(18) 5_654 ?
Mn1 N1 2.264(18) 101_676 ?
Mn1 N1 2.264(18) 9_564 ?
Mn1 N1 2.264(18) 105_766 ?
Mn1 O1 2.264(18) 97_775 ?
Mn1 O1 2.264(18) 5_654 ?
Mn1 O1 2.264(18) 101_676 ?
Mn1 O1 2.264(18) 9_564 ?
Cr1 C1 1.93(2) . ?
Cr1 N2 1.93(2) 177_656 ?
Cr1 C1 1.93(2) 97_765 ?
Cr1 C1 1.93(2) 29_644 ?
Cr1 C1 1.93(2) 125_665 ?
Cr1 C1 1.93(2) 81_554 ?
Cr1 C1 1.93(2) 177_656 ?
Cr1 N2 1.93(2) 97_765 ?
Cr1 N2 1.93(2) 29_644 ?
Cr1 N2 1.93(2) 125_665 ?
Cr1 N2 1.93(2) 81_554 ?
N1 C1 1.16(3) . ?
